data_7050256
loop_
_publ_author_name
'Drew, Michael G. B.'
'Hill, Clement'
'Hudson, Michael J.'
'Iveson, Peter B.'
'Madic, Charles'
'Vaillant, Ludovic'
'Youngs, Tristan G. A.'

_publ_section_title
;
 Separation of lanthanides and actinides(iii) using tridentate
 benzimidazole, benzoxazole and benzothiazole ligands
;
_journal_issue 4
_journal_name_full 'New Journal of Chemistry'
_journal_page_first 462
_journal_paper_doi 10.1039/b314321j
_journal_volume 28
_journal_year 2004
_chemical_formula_sum 'C21 H14 Er N7 O11'
_chemical_formula_weight 701.64
_chemical_name_systematic
;
?
;
_space_group_IT_number 2
_symmetry_cell_setting triclinic
_symmetry_space_group_name_Hall '-P 1'
_symmetry_space_group_name_H-M 'P -1'
_atom_sites_solution_hydrogens geom
_atom_sites_solution_primary direct
_atom_sites_solution_secondary difmap
_audit_creation_method SHELXL-97
_cell_angle_alpha 100.457(10)
_cell_angle_beta 97.727(10)
_cell_angle_gamma 94.181(10)
_cell_formula_units_Z 2
_cell_length_a 8.618(9)
_cell_length_b 9.458(12)
_cell_length_c 15.445(17)
_cell_measurement_temperature 293(2)
_cell_volume 1221(2)
_computing_cell_refinement XDS
_computing_data_collection 'XDS (Kabsch, 1991)'
_computing_data_reduction XDS
_computing_molecular_graphics PLATON(Spek,1994)
_computing_structure_refinement 'SHELXL-93 (Sheldrick, 1993)'
_computing_structure_solution 'SHELXS-86 (Sheldrick, 1990)'
_diffrn_ambient_temperature 293(2)
_diffrn_measurement_device 'Marresearch Image Plate'
_diffrn_measurement_method '95 frames at 2^o intervals, counting time 2 min.'
_diffrn_radiation_monochromator graphite
_diffrn_radiation_source 'fine-focus sealed tube'
_diffrn_radiation_type MoK\a
_diffrn_radiation_wavelength 0.71073
_diffrn_reflns_av_R_equivalents 0.0000
_diffrn_reflns_av_sigmaI/netI 0.0312
_diffrn_reflns_limit_h_max 10
_diffrn_reflns_limit_h_min 0
_diffrn_reflns_limit_k_max 11
_diffrn_reflns_limit_k_min -11
_diffrn_reflns_limit_l_max 18
_diffrn_reflns_limit_l_min -18
_diffrn_reflns_number 3936
_diffrn_reflns_theta_max 26.00
_diffrn_reflns_theta_min 2.80
_exptl_absorpt_coefficient_mu 3.515
_exptl_absorpt_correction_T_max 1.000
_exptl_absorpt_correction_T_min 0.526
_exptl_absorpt_correction_type DIFABS
_exptl_crystal_density_diffrn 1.909
_exptl_crystal_density_method 'not measured'
_exptl_crystal_F_000 690
_refine_diff_density_max 1.913
_refine_diff_density_min -1.680
_refine_diff_density_rms 0.159
_refine_ls_extinction_method none
_refine_ls_goodness_of_fit_ref 0.966
_refine_ls_hydrogen_treatment mixed
_refine_ls_matrix_type full
_refine_ls_number_parameters 362
_refine_ls_number_reflns 3936
_refine_ls_number_restraints 0
_refine_ls_restrained_S_all 0.966
_refine_ls_R_factor_all 0.0577
_refine_ls_R_factor_gt 0.0454
_refine_ls_shift/su_max 0.005
_refine_ls_shift/su_mean 0.000
_refine_ls_structure_factor_coef Fsqd
_refine_ls_weighting_details 'w=1/[\s^2^(Fo^2^)+(0.0988P)^2^+6.9747P] where P=(Fo^2^+2Fc^2^)/3'
_refine_ls_weighting_scheme calc
_refine_ls_wR_factor_gt 0.1281
_refine_ls_wR_factor_ref 0.1392
_reflns_number_gt 3349
_reflns_number_total 3936
_reflns_threshold_expression >2sigma(I)
_cod_data_source_file b314321j.txt
_cod_data_source_block Er-2
_cod_depositor_comments
;
The following automatic conversions were performed:

'_refine_ls_weighting_scheme' value 'calc
w=1/[\s^2^(Fo^2^)+(0.0988P)^2^+6.9747P] where P=(Fo^2^+2Fc^2^)/3' was
changed to 'calc'. New tag '_refine_ls_weighting_details' was
created. The value of the new tag was set to
'w=1/[\s^2^(Fo^2^)+(0.0988P)^2^+6.9747P] where P=(Fo^2^+2Fc^2^)/3'.

Automatic conversion script
Id: cif_fix_values 3143 2015-03-26 13:38:13Z robertas 
;
_cod_original_sg_symbol_H-M P-1
_cod_database_code 7050256

loop_
_symmetry_equiv_pos_as_xyz
'x, y, z'
'-x, -y, -z'

loop_
_atom_site_label
_atom_site_type_symbol
_atom_site_fract_x
_atom_site_fract_y
_atom_site_fract_z
_atom_site_U_iso_or_equiv
_atom_site_adp_type
_atom_site_occupancy
_atom_site_calc_flag
_atom_site_refinement_flags
_atom_site_disorder_assembly
_atom_site_disorder_group
Er1 Er 0.66469(4) 0.73637(4) 0.75829(2) 0.03772(16) Uani 1 d . . .
N21 N 0.4824(8) 0.6185(7) 0.8490(4) 0.0385(15) Uani 1 d . . .
C22 C 0.4293(9) 0.4835(9) 0.8217(5) 0.0387(18) Uani 1 d . . .
O23 O 0.3411(7) 0.4246(6) 0.8752(4) 0.0399(12) Uani 1 d . . .
C24 C 0.3319(11) 0.5392(10) 0.9439(6) 0.0439(19) Uani 1 d . . .
C25 C 0.2539(12) 0.5396(10) 1.0149(6) 0.050(2) Uani 1 d . . .
H25 H 0.1994 0.4564 1.0241 0.060 Uiso 1 calc R . .
C26 C 0.2603(12) 0.6710(11) 1.0727(6) 0.054(2) Uani 1 d . . .
H26 H 0.2088 0.6772 1.1222 0.065 Uiso 1 calc R . .
C27 C 0.3434(13) 0.7943(12) 1.0575(6) 0.057(2) Uani 1 d . . .
H27 H 0.3455 0.8811 1.0974 0.068 Uiso 1 calc R . .
C28 C 0.4216(12) 0.7917(11) 0.9859(6) 0.052(2) Uani 1 d . . .
H28 H 0.4752 0.8750 0.9761 0.062 Uiso 1 calc R . .
C29 C 0.4179(10) 0.6601(9) 0.9284(5) 0.0391(17) Uani 1 d . . .
N11 N 0.5414(8) 0.4713(7) 0.6918(4) 0.0385(15) Uani 1 d . . .
C12 C 0.4564(10) 0.3965(8) 0.7378(5) 0.0366(17) Uani 1 d . . .
C13 C 0.3952(12) 0.2533(10) 0.7067(6) 0.049(2) Uani 1 d . . .
H13 H 0.3382 0.2041 0.7410 0.059 Uiso 1 calc R . .
C14 C 0.4215(12) 0.1862(10) 0.6235(6) 0.049(2) Uani 1 d . . .
H14 H 0.3802 0.0912 0.6001 0.059 Uiso 1 calc R . .
C15 C 0.5107(11) 0.2628(9) 0.5749(6) 0.045(2) Uani 1 d . . .
H15 H 0.5307 0.2204 0.5188 0.054 Uiso 1 calc R . .
C16 C 0.5685(10) 0.4037(9) 0.6130(5) 0.0363(17) Uani 1 d . . .
N31 N 0.7367(8) 0.6206(7) 0.6089(4) 0.0376(15) Uani 1 d . . .
C34 C 0.8070(10) 0.5484(10) 0.4733(5) 0.0412(18) Uani 1 d . . .
C35 C 0.8785(11) 0.5473(11) 0.3977(5) 0.047(2) Uani 1 d . . .
H35 H 0.8608 0.4699 0.3497 0.056 Uiso 1 calc R . .
C36 C 0.9777(13) 0.6696(13) 0.3990(6) 0.060(3) Uani 1 d . . .
H36 H 1.0276 0.6766 0.3499 0.072 Uiso 1 calc R . .
C37 C 1.0042(12) 0.7837(12) 0.4734(7) 0.057(2) Uani 1 d . . .
H37 H 1.0723 0.8640 0.4720 0.068 Uiso 1 calc R . .
C38 C 0.9337(13) 0.7819(11) 0.5480(7) 0.053(2) Uani 1 d . . .
H38 H 0.9540 0.8576 0.5969 0.064 Uiso 1 calc R . .
C39 C 0.8304(10) 0.6609(9) 0.5467(5) 0.0397(18) Uani 1 d . . .
C32 C 0.6729(10) 0.4927(9) 0.5717(5) 0.0373(17) Uani 1 d . . .
O33 O 0.7063(7) 0.4401(6) 0.4898(3) 0.0417(13) Uani 1 d . . .
O51 O 0.6653(10) 0.9122(8) 0.6564(5) 0.066(2) Uani 1 d . . .
O52 O 0.7970(9) 0.9845(9) 0.7863(5) 0.0659(19) Uani 1 d . . .
N53 N 0.7540(11) 1.0120(10) 0.7104(6) 0.058(2) Uani 1 d . . .
O54 O 0.7922(13) 1.1261(10) 0.6911(7) 0.098(3) Uani 1 d . . .
O41 O 0.4027(8) 0.7395(7) 0.6819(4) 0.0529(16) Uani 1 d . . .
O42 O 0.4756(7) 0.9054(6) 0.7980(4) 0.0433(13) Uani 1 d . . .
N43 N 0.3733(9) 0.8538(8) 0.7305(5) 0.0439(17) Uani 1 d . . .
O44 O 0.2554(10) 0.9163(9) 0.7145(6) 0.069(2) Uani 1 d . . .
N71 N 0.7686(10) 0.8262(9) 0.9215(5) 0.053(2) Uani 1 d . . .
C72 C 0.8087(12) 0.8685(12) 0.9959(6) 0.054(2) Uani 1 d . . .
C73 C 0.8558(18) 0.9215(18) 1.0913(8) 0.094(5) Uani 1 d . . .
H73A H 0.8873 1.0234 1.1022 0.113 Uiso 1 calc R . .
H73B H 0.9423 0.8722 1.1125 0.113 Uiso 1 calc R . .
H73C H 0.7687 0.9039 1.1220 0.113 Uiso 1 calc R . .
O61 O 0.8259(8) 0.5562(8) 0.8010(4) 0.0554(16) Uani 1 d . . .
N63 N 0.9536(10) 0.6216(12) 0.7948(5) 0.057(2) Uani 1 d . . .
O64 O 1.0783(12) 0.5641(13) 0.8084(6) 0.094(3) Uani 1 d . . .
O62 O 0.9534(8) 0.7424(9) 0.7743(4) 0.0592(18) Uani 1 d . . .

loop_
_atom_site_aniso_label
_atom_site_aniso_U_11
_atom_site_aniso_U_22
_atom_site_aniso_U_33
_atom_site_aniso_U_23
_atom_site_aniso_U_13
_atom_site_aniso_U_12
Er1 0.0396(3) 0.0366(3) 0.0362(2) 0.00590(14) 0.00547(15) 0.00193(16)
N21 0.043(4) 0.034(4) 0.039(3) 0.005(3) 0.010(3) 0.005(3)
C22 0.029(4) 0.047(5) 0.045(4) 0.019(4) 0.007(3) 0.012(4)
O23 0.040(3) 0.034(3) 0.048(3) 0.012(2) 0.010(2) 0.003(2)
C24 0.047(5) 0.045(5) 0.044(4) 0.017(4) 0.007(4) 0.009(4)
C25 0.057(6) 0.044(5) 0.054(5) 0.017(4) 0.017(4) 0.003(4)
C26 0.056(6) 0.065(6) 0.050(5) 0.014(4) 0.027(4) 0.021(5)
C27 0.065(7) 0.055(6) 0.049(5) 0.005(4) 0.010(4) 0.011(5)
C28 0.057(6) 0.050(6) 0.045(5) 0.004(4) 0.007(4) 0.003(5)
C29 0.030(4) 0.041(5) 0.046(4) 0.011(3) 0.003(3) 0.006(3)
N11 0.038(4) 0.032(4) 0.043(3) 0.005(3) 0.002(3) 0.003(3)
C12 0.038(4) 0.029(4) 0.044(4) 0.009(3) 0.008(3) 0.006(3)
C13 0.056(6) 0.040(5) 0.056(5) 0.015(4) 0.013(4) 0.005(4)
C14 0.050(5) 0.030(5) 0.066(5) 0.004(4) 0.008(4) 0.003(4)
C15 0.053(5) 0.038(5) 0.043(4) 0.002(3) 0.003(4) 0.015(4)
C16 0.038(4) 0.035(4) 0.035(4) 0.009(3) 0.001(3) 0.001(3)
N31 0.038(4) 0.038(4) 0.037(3) 0.006(3) 0.006(3) 0.006(3)
C34 0.035(4) 0.047(5) 0.044(4) 0.011(4) 0.008(3) 0.012(4)
C35 0.041(5) 0.066(6) 0.035(4) 0.013(4) 0.004(3) 0.013(4)
C36 0.065(7) 0.076(7) 0.047(5) 0.019(5) 0.024(4) 0.013(6)
C37 0.051(6) 0.058(6) 0.065(6) 0.020(5) 0.015(4) 0.001(5)
C38 0.061(6) 0.042(5) 0.056(5) 0.005(4) 0.012(4) 0.004(4)
C39 0.033(4) 0.045(5) 0.040(4) 0.007(3) 0.003(3) 0.007(4)
C32 0.041(4) 0.032(4) 0.039(4) 0.008(3) 0.006(3) 0.003(3)
O33 0.044(3) 0.045(3) 0.036(3) 0.007(2) 0.007(2) 0.006(3)
O51 0.089(6) 0.061(5) 0.050(4) 0.014(3) 0.019(4) 0.006(4)
O52 0.052(4) 0.067(5) 0.080(5) 0.023(4) 0.006(4) 0.001(4)
N53 0.058(5) 0.050(5) 0.072(5) 0.025(4) 0.023(4) -0.002(4)
O54 0.111(8) 0.069(6) 0.127(8) 0.051(6) 0.033(6) -0.010(5)
O41 0.059(4) 0.042(4) 0.049(3) -0.001(3) -0.010(3) 0.005(3)
O42 0.040(3) 0.039(3) 0.052(3) 0.006(3) 0.007(3) 0.016(3)
N43 0.044(5) 0.037(4) 0.050(4) 0.014(3) -0.001(3) -0.002(3)
O44 0.058(5) 0.067(5) 0.084(5) 0.023(4) 0.007(4) 0.014(4)
N71 0.064(5) 0.050(5) 0.041(4) 0.003(3) 0.010(3) -0.009(4)
C72 0.051(6) 0.061(6) 0.047(5) 0.008(4) 0.007(4) -0.005(5)
C73 0.094(10) 0.121(12) 0.053(6) -0.003(7) 0.003(6) -0.021(9)
O61 0.050(4) 0.058(4) 0.059(4) 0.016(3) 0.006(3) 0.009(3)
N63 0.041(5) 0.088(7) 0.039(4) 0.009(4) -0.004(3) 0.012(5)
O64 0.068(6) 0.151(10) 0.060(5) 0.008(5) 0.001(4) 0.038(6)
O62 0.046(4) 0.082(5) 0.051(4) 0.015(4) 0.018(3) -0.010(4)

loop_
_atom_type_symbol
_atom_type_description
_atom_type_scat_dispersion_real
_atom_type_scat_dispersion_imag
_atom_type_scat_source
C C 0.0033 0.0016 'International Tables Vol C Tables 4.2.6.8 and 6.1.1.4'
H H 0.0000 0.0000 'International Tables Vol C Tables 4.2.6.8 and 6.1.1.4'
N N 0.0061 0.0033 'International Tables Vol C Tables 4.2.6.8 and 6.1.1.4'
O O 0.0106 0.0060 'International Tables Vol C Tables 4.2.6.8 and 6.1.1.4'
Er Er -0.2586 4.9576 'International Tables Vol C Tables 4.2.6.8 and 6.1.1.4'

loop_
_geom_angle_atom_site_label_1
_geom_angle_atom_site_label_2
_geom_angle_atom_site_label_3
_geom_angle
_geom_angle_site_symmetry_1
_geom_angle_site_symmetry_3
_geom_angle_publ_flag
O61 Er1 O62 52.2(3) . . ?
O61 Er1 O41 136.5(2) . . ?
O62 Er1 O41 156.2(2) . . ?
O61 Er1 N21 80.6(2) . . ?
O62 Er1 N21 127.0(2) . . ?
O41 Er1 N21 74.9(2) . . ?
O61 Er1 N11 66.5(2) . . ?
O62 Er1 N11 108.8(2) . . ?
O41 Er1 N11 70.4(2) . . ?
N21 Er1 N11 62.8(2) . . ?
O61 Er1 N31 78.8(2) . . ?
O62 Er1 N31 72.0(2) . . ?
O41 Er1 N31 87.4(2) . . ?
N21 Er1 N31 126.2(2) . . ?
N11 Er1 N31 63.4(2) . . ?
O61 Er1 O42 147.6(2) . . ?
O62 Er1 O42 136.4(2) . . ?
O41 Er1 O42 52.7(2) . . ?
N21 Er1 O42 72.8(2) . . ?
N11 Er1 O42 114.6(2) . . ?
N31 Er1 O42 132.2(2) . . ?
O61 Er1 O52 115.5(3) . . ?
O62 Er1 O52 67.2(3) . . ?
O41 Er1 O52 107.8(2) . . ?
N21 Er1 O52 130.0(2) . . ?
N11 Er1 O52 166.8(2) . . ?
N31 Er1 O52 103.7(2) . . ?
O42 Er1 O52 71.3(2) . . ?
O61 Er1 N71 74.6(3) . . ?
O62 Er1 N71 73.1(3) . . ?
O41 Er1 N71 128.1(3) . . ?
N21 Er1 N71 72.0(2) . . ?
N11 Er1 N71 123.5(2) . . ?
N31 Er1 N71 144.5(3) . . ?
O42 Er1 N71 79.7(3) . . ?
O52 Er1 N71 68.4(3) . . ?
O61 Er1 O51 137.7(3) . . ?
O62 Er1 O51 91.1(3) . . ?
O41 Er1 O51 69.9(3) . . ?
N21 Er1 O51 140.9(3) . . ?
N11 Er1 O51 118.0(2) . . ?
N31 Er1 O51 69.1(2) . . ?
O42 Er1 O51 72.6(2) . . ?
O52 Er1 O51 51.0(3) . . ?
N71 Er1 O51 118.4(3) . . ?
C22 N21 C29 103.9(6) . . ?
C22 N21 Er1 118.9(5) . . ?
C29 N21 Er1 137.2(5) . . ?
N21 C22 O23 116.2(7) . . ?
N21 C22 C12 123.7(7) . . ?
O23 C22 C12 120.0(7) . . ?
C22 O23 C24 103.9(6) . . ?
C25 C24 C29 123.9(9) . . ?
C25 C24 O23 128.1(8) . . ?
C29 C24 O23 107.9(7) . . ?
C24 C25 C26 116.2(8) . . ?
C27 C26 C25 120.8(8) . . ?
C26 C27 C28 122.2(9) . . ?
C27 C28 C29 117.4(9) . . ?
C24 C29 C28 119.4(8) . . ?
C24 C29 N21 107.9(7) . . ?
C28 C29 N21 132.6(8) . . ?
C16 N11 C12 117.6(7) . . ?
C16 N11 Er1 120.9(5) . . ?
C12 N11 Er1 121.4(5) . . ?
N11 C12 C13 123.2(7) . . ?
N11 C12 C22 112.6(7) . . ?
C13 C12 C22 124.1(7) . . ?
C14 C13 C12 118.2(8) . . ?
C15 C14 C13 119.2(8) . . ?
C14 C15 C16 117.8(8) . . ?
N11 C16 C15 124.0(7) . . ?
N11 C16 C32 112.8(7) . . ?
C15 C16 C32 123.2(7) . . ?
C32 N31 C39 104.1(6) . . ?
C32 N31 Er1 118.7(5) . . ?
C39 N31 Er1 137.1(5) . . ?
C39 C34 C35 124.5(9) . . ?
C39 C34 O33 108.6(7) . . ?
C35 C34 O33 126.9(8) . . ?
C34 C35 C36 115.1(9) . . ?
C37 C36 C35 121.0(8) . . ?
C38 C37 C36 122.9(10) . . ?
C37 C38 C39 116.7(9) . . ?
C34 C39 N31 107.1(7) . . ?
C34 C39 C38 119.7(8) . . ?
N31 C39 C38 133.2(8) . . ?
N31 C32 O33 116.5(7) . . ?
N31 C32 C16 124.1(7) . . ?
O33 C32 C16 119.4(7) . . ?
C32 O33 C34 103.7(6) . . ?
N53 O51 Er1 96.3(5) . . ?
N53 O52 Er1 97.5(6) . . ?
O54 N53 O51 122.4(10) . . ?
O54 N53 O52 122.3(10) . . ?
O51 N53 O52 115.2(8) . . ?
N43 O41 Er1 95.9(5) . . ?
N43 O42 Er1 94.9(5) . . ?
O44 N43 O42 120.2(8) . . ?
O44 N43 O41 123.8(8) . . ?
O42 N43 O41 116.0(8) . . ?
C72 N71 Er1 176.8(8) . . ?
N71 C72 C73 178.5(12) . . ?
N63 O61 Er1 95.8(6) . . ?
O64 N63 O62 121.5(10) . . ?
O64 N63 O61 119.7(11) . . ?
O62 N63 O61 118.8(9) . . ?
O64 N63 Er1 176.8(8) . . ?
O62 N63 Er1 60.8(5) . . ?
O61 N63 Er1 58.1(5) . . ?
N63 O62 Er1 93.1(5) . . ?

loop_
_geom_bond_atom_site_label_1
_geom_bond_atom_site_label_2
_geom_bond_distance
_geom_bond_site_symmetry_2
_geom_bond_publ_flag
Er1 O61 2.403(7) . ?
Er1 O62 2.463(7) . ?
Er1 O41 2.407(7) . ?
Er1 N21 2.564(7) . ?
Er1 N11 2.617(7) . ?
Er1 N31 2.545(7) . ?
Er1 O42 2.425(6) . ?
Er1 O52 2.470(8) . ?
Er1 N71 2.526(8) . ?
Er1 O51 2.488(7) . ?
N21 C22 1.298(11) . ?
N21 C29 1.418(10) . ?
C22 O23 1.358(9) . ?
C22 C12 1.460(11) . ?
O23 C24 1.386(11) . ?
C24 C25 1.360(12) . ?
C24 C29 1.392(12) . ?
C25 C26 1.385(14) . ?
C26 C27 1.396(15) . ?
C27 C28 1.369(13) . ?
C28 C29 1.387(13) . ?
N11 C16 1.327(10) . ?
N11 C12 1.338(10) . ?
C12 C13 1.391(13) . ?
C13 C14 1.383(13) . ?
C14 C15 1.396(13) . ?
C15 C16 1.382(12) . ?
C16 C32 1.472(11) . ?
N31 C32 1.289(11) . ?
N31 C39 1.419(10) . ?
C34 C39 1.388(12) . ?
C34 C35 1.391(12) . ?
C34 O33 1.375(10) . ?
C35 C36 1.383(15) . ?
C36 C37 1.407(15) . ?
C37 C38 1.376(13) . ?
C38 C39 1.393(14) . ?
C32 O33 1.349(9) . ?
O51 N53 1.268(12) . ?
O52 N53 1.259(11) . ?
N53 O54 1.206(11) . ?
O41 N43 1.262(10) . ?
O42 N43 1.268(9) . ?
N43 O44 1.231(11) . ?
N71 C72 1.144(12) . ?
C72 C73 1.459(14) . ?
O61 N63 1.246(11) . ?
N63 O64 1.249(13) . ?
N63 O62 1.240(12) . ?
